data_2227315
loop_
_publ_author_name
'Hemamalini, Madhukar'
'Fun, Hoong-Kun'

_publ_section_title
;
 2-Amino-5-chloropyridinium 6-oxo-1,6-dihydropyridine-2-carboxylate
 0.85-hydrate
;
_journal_coeditor_code CI5153
_journal_issue 9
_journal_name_full 'Acta Crystallographica Section E'
_journal_page_first o2338
_journal_paper_doi 10.1107/S1600536810032307
_journal_volume 66
_journal_year 2010
_chemical_formula_iupac 'C5 H6 Cl N2 + , C6 H4 N O3 - , 0.85H2 O'
_chemical_formula_moiety 'C5 H6 N2 Cl + , C6 H4 O3 N - , 0.85H2 O'
_chemical_formula_sum 'C11 H11.7 Cl N3 O3.85'
_chemical_formula_weight 282.98
_chemical_name_systematic
;
2-Amino-5-chloropyridinium 6-oxo-1,6-dihydropyridine-2-carboxylate 0.85-hydrate
;
_space_group_IT_number 19
_symmetry_cell_setting orthorhombic
_symmetry_space_group_name_Hall 'P 2ac 2ab'
_symmetry_space_group_name_H-M 'P 21 21 21'
_atom_sites_solution_hydrogens geom
_atom_sites_solution_primary direct
_atom_sites_solution_secondary difmap
_audit_creation_method SHELXL97
_cell_angle_alpha 90.00
_cell_angle_beta 90.00
_cell_angle_gamma 90.00
_cell_formula_units_Z 4
_cell_length_a 3.80960(10)
_cell_length_b 15.6046(3)
_cell_length_c 20.9370(3)
_cell_measurement_reflns_used 6806
_cell_measurement_temperature 296(2)
_cell_measurement_theta_max 29.03
_cell_measurement_theta_min 2.34
_cell_volume 1244.65(4)
_computing_cell_refinement 'SAINT (Bruker, 2009)'
_computing_data_collection 'APEX2 (Bruker, 2009)'
_computing_data_reduction 'SAINT (Bruker, 2009)'
_computing_molecular_graphics 'SHELXTL (Sheldrick, 2008)'
_computing_publication_material
;
SHELXTL (Sheldrick, 2008) and PLATON (Spek, 2009)
;
_computing_structure_refinement 'SHELXTL (Sheldrick, 2008)'
_computing_structure_solution 'SHELXTL (Sheldrick, 2008)'
_diffrn_ambient_temperature 296(2)
_diffrn_measured_fraction_theta_full 0.999
_diffrn_measured_fraction_theta_max 0.999
_diffrn_measurement_device_type 'Bruker SMART APEXII CCD area-detector'
_diffrn_measurement_method '\f and \w scans'
_diffrn_radiation_monochromator graphite
_diffrn_radiation_source 'fine-focus sealed tube'
_diffrn_radiation_type MoK\a
_diffrn_radiation_wavelength 0.71073
_diffrn_reflns_av_R_equivalents 0.0255
_diffrn_reflns_av_sigmaI/netI 0.0250
_diffrn_reflns_limit_h_max 5
_diffrn_reflns_limit_h_min -4
_diffrn_reflns_limit_k_max 21
_diffrn_reflns_limit_k_min -21
_diffrn_reflns_limit_l_max 29
_diffrn_reflns_limit_l_min -29
_diffrn_reflns_number 15196
_diffrn_reflns_theta_full 30.06
_diffrn_reflns_theta_max 30.06
_diffrn_reflns_theta_min 1.63
_diffrn_standards_number 0
_exptl_absorpt_coefficient_mu 0.320
_exptl_absorpt_correction_T_max 0.9660
_exptl_absorpt_correction_T_min 0.8513
_exptl_absorpt_correction_type multi-scan
_exptl_absorpt_process_details '(SADABS; Bruker, 2009)'
_exptl_crystal_colour green
_exptl_crystal_density_diffrn 1.510
_exptl_crystal_density_method 'not measured'
_exptl_crystal_description needle
_exptl_crystal_F_000 586
_exptl_crystal_size_max 0.52
_exptl_crystal_size_mid 0.22
_exptl_crystal_size_min 0.11
_refine_diff_density_max 0.199
_refine_diff_density_min -0.169
_refine_ls_abs_structure_details 'Flack (1983), with 1458 Fridel pairs'
_refine_ls_abs_structure_Flack -0.04(6)
_refine_ls_extinction_method none
_refine_ls_goodness_of_fit_ref 1.095
_refine_ls_hydrogen_treatment mixed
_refine_ls_matrix_type full
_refine_ls_number_parameters 215
_refine_ls_number_reflns 3632
_refine_ls_number_restraints 0
_refine_ls_restrained_S_all 1.095
_refine_ls_R_factor_all 0.0470
_refine_ls_R_factor_gt 0.0363
_refine_ls_shift/su_max 0.001
_refine_ls_shift/su_mean 0.000
_refine_ls_structure_factor_coef Fsqd
_refine_ls_weighting_details 'calc w = 1/[\s^2^(Fo^2^)+(0.0653P)^2^+0.0443P] where P=(Fo^2^+2Fc^2^)/3'
_refine_ls_weighting_scheme calc
_refine_ls_wR_factor_gt 0.0975
_refine_ls_wR_factor_ref 0.1128
_reflns_number_gt 3129
_reflns_number_total 3632
_reflns_threshold_expression I>2\s(I)
_cod_data_source_file ci5153.cif
_cod_data_source_block I
_cod_original_formula_sum 'C11 H11.70 Cl N3 O3.85'
_cod_database_code 2227315
_cod_database_fobs_code 2227315

loop_
_symmetry_equiv_pos_as_xyz
'x, y, z'
'-x+1/2, -y, z+1/2'
'-x, y+1/2, -z+1/2'
'x+1/2, -y+1/2, -z'

loop_
_atom_site_type_symbol
_atom_site_label
_atom_site_fract_x
_atom_site_fract_y
_atom_site_fract_z
_atom_site_U_iso_or_equiv
_atom_site_adp_type
_atom_site_calc_flag
_atom_site_refinement_flags
_atom_site_occupancy
_atom_site_disorder_assembly
_atom_site_disorder_group
Cl Cl1 0.29968(15) 0.97559(3) 1.16268(2) 0.04826(15) Uani d . 1 . .
N N1 0.0504(4) 0.98883(9) 0.97983(7) 0.0358(3) Uani d . 1 . .
N N2 0.1288(6) 0.90253(11) 0.89193(7) 0.0473(4) Uani d . 1 . .
C C1 0.0873(5) 1.00748(10) 1.04320(8) 0.0365(4) Uani d . 1 . .
C C2 0.1708(5) 0.91546(9) 0.95385(8) 0.0339(3) Uani d . 1 . .
C C3 0.3321(6) 0.85531(10) 0.99503(8) 0.0378(4) Uani d . 1 . .
C C4 0.3690(5) 0.87223(11) 1.05852(9) 0.0389(4) Uani d . 1 . .
C C5 0.2467(5) 0.95094(10) 1.08254(7) 0.0361(4) Uani d . 1 . .
O O1 0.8680(5) 0.75705(8) 0.15429(5) 0.0483(4) Uani d . 1 . .
O O2 0.6524(5) 0.96179(8) 0.31378(6) 0.0527(4) Uani d . 1 . .
O O3 0.8337(5) 0.90935(8) 0.40756(6) 0.0516(4) Uani d . 1 . .
N N3 0.8628(4) 0.82238(9) 0.25126(6) 0.0332(3) Uani d . 1 . .
C C6 0.9424(5) 0.75403(10) 0.21242(8) 0.0363(4) Uani d . 1 . .
C C7 1.1066(5) 0.68363(11) 0.24435(9) 0.0397(4) Uani d . 1 . .
C C8 1.1756(6) 0.68705(11) 0.30786(9) 0.0414(4) Uani d . 1 . .
C C9 1.0842(6) 0.75963(12) 0.34448(8) 0.0398(4) Uani d . 1 . .
C C10 0.9247(5) 0.82601(10) 0.31526(8) 0.0321(3) Uani d . 1 . .
C C11 0.7932(6) 0.90675(10) 0.34770(7) 0.0386(4) Uani d . 1 . .
O O1W 0.5775(11) 0.18936(16) 1.01198(10) 0.1069(12) Uani d P 0.85 . .
H H1W1 0.5888 0.1576 0.9790 0.101(14) Uiso d PR 0.85 . .
H H2W1 0.4401 0.2303 1.0216 0.109(17) Uiso d PR 0.85 . .
H H1 -0.012(6) 1.0566(13) 1.0558(9) 0.040(5) Uiso d . 1 . .
H H3 0.416(6) 0.8069(14) 0.9779(9) 0.044(6) Uiso d . 1 . .
H H4 0.474(6) 0.8348(12) 1.0870(8) 0.032(5) Uiso d . 1 . .
H H8 1.274(6) 0.6427(13) 0.3299(9) 0.049(6) Uiso d . 1 . .
H H9 1.141(9) 0.7623(15) 0.3865(11) 0.065(7) Uiso d . 1 . .
H H7 1.155(7) 0.6344(12) 0.2193(9) 0.042(5) Uiso d . 1 . .
H H1N1 -0.068(6) 1.0297(13) 0.9520(10) 0.046(6) Uiso d . 1 . .
H H1N2 0.222(7) 0.8578(14) 0.8740(10) 0.048(6) Uiso d . 1 . .
H H2N2 0.050(7) 0.9426(17) 0.8691(11) 0.057(7) Uiso d . 1 . .
H H1N3 0.771(6) 0.8649(13) 0.2351(9) 0.043(6) Uiso d . 1 . .

loop_
_atom_site_aniso_label
_atom_site_aniso_U_11
_atom_site_aniso_U_22
_atom_site_aniso_U_33
_atom_site_aniso_U_12
_atom_site_aniso_U_13
_atom_site_aniso_U_23
Cl1 0.0578(3) 0.0516(2) 0.0353(2) -0.0024(2) -0.0049(2) -0.00042(17)
N1 0.0431(8) 0.0311(6) 0.0331(7) 0.0030(6) 0.0011(6) 0.0030(5)
N2 0.0696(13) 0.0352(7) 0.0370(7) 0.0118(8) -0.0039(8) -0.0020(6)
C1 0.0429(9) 0.0308(7) 0.0358(8) 0.0003(7) 0.0029(7) 0.0006(6)
C2 0.0368(8) 0.0298(7) 0.0352(7) -0.0011(7) 0.0018(8) 0.0024(6)
C3 0.0400(9) 0.0302(7) 0.0432(8) 0.0033(7) -0.0002(8) 0.0020(6)
C4 0.0372(9) 0.0358(8) 0.0435(9) 0.0001(8) -0.0030(8) 0.0099(7)
C5 0.0370(9) 0.0383(8) 0.0329(7) -0.0048(7) -0.0002(7) 0.0029(6)
O1 0.0731(10) 0.0412(6) 0.0306(5) 0.0021(7) -0.0036(7) -0.0059(5)
O2 0.0771(11) 0.0396(6) 0.0414(6) 0.0175(7) -0.0040(8) -0.0052(5)
O3 0.0709(10) 0.0500(7) 0.0339(6) 0.0190(8) -0.0034(8) -0.0099(5)
N3 0.0434(8) 0.0265(6) 0.0297(6) 0.0026(6) -0.0020(6) 0.0002(5)
C6 0.0427(9) 0.0324(7) 0.0338(7) -0.0044(7) 0.0038(8) -0.0036(6)
C7 0.0440(10) 0.0321(7) 0.0429(9) 0.0048(8) 0.0060(8) -0.0045(7)
C8 0.0445(10) 0.0368(8) 0.0430(9) 0.0099(8) 0.0017(9) 0.0057(7)
C9 0.0447(10) 0.0421(8) 0.0325(8) 0.0040(8) -0.0020(8) 0.0005(7)
C10 0.0330(8) 0.0334(7) 0.0300(7) -0.0012(7) 0.0024(7) -0.0026(6)
C11 0.0466(10) 0.0357(7) 0.0335(7) 0.0030(8) -0.0001(8) -0.0054(6)
O1W 0.187(4) 0.0767(15) 0.0574(12) 0.013(2) -0.0226(18) -0.0259(11)

loop_
_atom_type_symbol
_atom_type_description
_atom_type_scat_dispersion_real
_atom_type_scat_dispersion_imag
_atom_type_scat_source
C C 0.0033 0.0016 'International Tables Vol C Tables 4.2.6.8 and 6.1.1.4'
H H 0.0000 0.0000 'International Tables Vol C Tables 4.2.6.8 and 6.1.1.4'
N N 0.0061 0.0033 'International Tables Vol C Tables 4.2.6.8 and 6.1.1.4'
O O 0.0106 0.0060 'International Tables Vol C Tables 4.2.6.8 and 6.1.1.4'
Cl Cl 0.1484 0.1585 'International Tables Vol C Tables 4.2.6.8 and 6.1.1.4'

loop_
_geom_angle_atom_site_label_1
_geom_angle_atom_site_label_2
_geom_angle_atom_site_label_3
_geom_angle_site_symmetry_1
_geom_angle_site_symmetry_3
_geom_angle
_geom_angle_publ_flag
C2 N1 C1 . . 122.55(14) ?
C2 N1 H1N1 . . 118.2(12) ?
C1 N1 H1N1 . . 119.3(12) ?
C2 N2 H1N2 . . 119.8(15) ?
C2 N2 H2N2 . . 119.1(16) ?
H1N2 N2 H2N2 . . 120(2) ?
C5 C1 N1 . . 119.97(16) ?
C5 C1 H1 . . 124.8(12) ?
N1 C1 H1 . . 115.1(12) ?
N2 C2 N1 . . 118.97(15) ?
N2 C2 C3 . . 123.30(16) ?
N1 C2 C3 . . 117.72(15) ?
C4 C3 C2 . . 120.72(16) ?
C4 C3 H3 . . 121.2(13) ?
C2 C3 H3 . . 118.0(13) ?
C3 C4 C5 . . 118.93(16) ?
C3 C4 H4 . . 123.4(11) ?
C5 C4 H4 . . 117.6(11) ?
C1 C5 C4 . . 120.07(16) ?
C1 C5 Cl1 . . 119.85(13) ?
C4 C5 Cl1 . . 120.09(13) ?
C10 N3 C6 . . 125.17(15) ?
C10 N3 H1N3 . . 116.4(14) ?
C6 N3 H1N3 . . 118.4(14) ?
O1 C6 N3 . . 119.75(16) ?
O1 C6 C7 . . 125.67(15) ?
N3 C6 C7 . . 114.58(15) ?
C8 C7 C6 . . 120.84(16) ?
C8 C7 H7 . . 122.4(12) ?
C6 C7 H7 . . 116.7(12) ?
C7 C8 C9 . . 121.09(17) ?
C7 C8 H8 . . 123.0(13) ?
C9 C8 H8 . . 115.8(13) ?
C10 C9 C8 . . 118.78(15) ?
C10 C9 H9 . . 120.8(16) ?
C8 C9 H9 . . 120.4(17) ?
C9 C10 N3 . . 119.51(15) ?
C9 C10 C11 . . 125.75(15) ?
N3 C10 C11 . . 114.73(14) ?
O2 C11 O3 . . 126.89(15) ?
O2 C11 C10 . . 117.57(14) ?
O3 C11 C10 . . 115.51(15) ?
H1W1 O1W H2W1 . . 131.4 ?

loop_
_geom_bond_atom_site_label_1
_geom_bond_atom_site_label_2
_geom_bond_site_symmetry_2
_geom_bond_distance
_geom_bond_publ_flag
Cl1 C5 . 1.7331(16) ?
N1 C2 . 1.348(2) ?
N1 C1 . 1.365(2) ?
N1 H1N1 . 0.97(2) ?
N2 C2 . 1.322(2) ?
N2 H1N2 . 0.87(2) ?
N2 H2N2 . 0.84(3) ?
C1 C5 . 1.351(2) ?
C1 H1 . 0.90(2) ?
C2 C3 . 1.415(2) ?
C3 C4 . 1.363(3) ?
C3 H3 . 0.89(2) ?
C4 C5 . 1.407(2) ?
C4 H4 . 0.925(19) ?
O1 C6 . 1.2506(19) ?
O2 C11 . 1.237(2) ?
O3 C11 . 1.2633(18) ?
N3 C10 . 1.362(2) ?
N3 C6 . 1.375(2) ?
N3 H1N3 . 0.82(2) ?
C6 C7 . 1.430(3) ?
C7 C8 . 1.356(3) ?
C7 H7 . 0.95(2) ?
C8 C9 . 1.411(3) ?
C8 H8 . 0.91(2) ?
C9 C10 . 1.348(2) ?
C9 H9 . 0.91(2) ?
C10 C11 . 1.516(2) ?
O1W H1W1 . 0.85 ?
O1W H2W1 . 0.85 ?

loop_
_geom_hbond_atom_site_label_D
_geom_hbond_atom_site_label_H
_geom_hbond_atom_site_label_A
_geom_hbond_site_symmetry_A
_geom_hbond_distance_DH
_geom_hbond_distance_HA
_geom_hbond_distance_DA
_geom_hbond_angle_DHA
_geom_hbond_publ_flag
O1W H1W1 O3 2_665 0.85 1.85 2.696(3) 174 yes
O1W H2W1 O1W 4_457 0.85 1.99 2.732(5) 145 yes
N1 H1N1 O3 2_575 0.98(2) 1.67(2) 2.637(2) 170(2) yes
N2 H1N2 O1 4_466 0.87(2) 1.97(2) 2.823(2) 168(2) yes
N2 H2N2 O2 2_575 0.84(3) 2.04(3) 2.882(2) 179(3) yes
C4 H4 O1 1_556 0.93(2) 2.39(2) 3.296(2) 166(2) yes

loop_
_geom_torsion_atom_site_label_1
_geom_torsion_atom_site_label_2
_geom_torsion_atom_site_label_3
_geom_torsion_atom_site_label_4
_geom_torsion_site_symmetry_1
_geom_torsion_site_symmetry_2
_geom_torsion_site_symmetry_3
_geom_torsion_site_symmetry_4
_geom_torsion
_geom_torsion_publ_flag
C2 N1 C1 C5 . . . . -0.7(3) ?
C1 N1 C2 N2 . . . . -179.18(19) ?
C1 N1 C2 C3 . . . . 1.8(3) ?
N2 C2 C3 C4 . . . . 179.8(2) ?
N1 C2 C3 C4 . . . . -1.2(3) ?
C2 C3 C4 C5 . . . . -0.5(3) ?
N1 C1 C5 C4 . . . . -1.1(3) ?
N1 C1 C5 Cl1 . . . . 178.92(14) ?
C3 C4 C5 C1 . . . . 1.7(3) ?
C3 C4 C5 Cl1 . . . . -178.37(16) ?
C10 N3 C6 O1 . . . . 178.73(18) ?
C10 N3 C6 C7 . . . . -0.8(3) ?
O1 C6 C7 C8 . . . . -180.0(2) ?
N3 C6 C7 C8 . . . . -0.4(3) ?
C6 C7 C8 C9 . . . . 0.7(3) ?
C7 C8 C9 C10 . . . . 0.3(3) ?
C8 C9 C10 N3 . . . . -1.5(3) ?
C8 C9 C10 C11 . . . . 176.86(19) ?
C6 N3 C10 C9 . . . . 1.8(3) ?
C6 N3 C10 C11 . . . . -176.69(18) ?
C9 C10 C11 O2 . . . . 179.9(2) ?
N3 C10 C11 O2 . . . . -1.7(3) ?
C9 C10 C11 O3 . . . . -1.6(3) ?
N3 C10 C11 O3 . . . . 176.80(17) ?
